data_1524395
loop_
_publ_author_name
'Gatehouse, B.M.'

_publ_section_title
;
 Crystal structures of some niobium and tantalum oxides. Part V. Ce Ta7
 O19
;
_journal_name_full 'Journal of Solid State Chemistry'
_journal_page_first 209
_journal_page_last 213
_journal_volume 27
_journal_year 1979
_chemical_formula_sum 'Ce O19 Ta7'
_chemical_name_systematic 'Ce Ta7 O19'
_space_group_IT_number 193
_symmetry_space_group_name_Hall '-P 6c 2'
_symmetry_space_group_name_H-M 'P 63/m c m'
_cell_angle_alpha 90
_cell_angle_beta 90
_cell_angle_gamma 120
_cell_formula_units_Z 2
_cell_length_a 6.226
_cell_length_b 6.226
_cell_length_c 19.976
_cell_volume 670.590
_citation_journal_id_ASTM JSSCBI
_cod_data_source_file Gatehouse_JSSCBI_1979_552.cif
_cod_data_source_block Ce1O19Ta7
_cod_original_cell_volume 670.5905
_cod_original_formula_sum 'Ce1 O19 Ta7'
_cod_database_code 1524395

loop_
_symmetry_equiv_pos_as_xyz
x,y,z
x-y,x,z+1/2
-y,x-y,z
-x,-y,z+1/2
-x+y,-x,z
y,-x+y,z+1/2
-y,-x,-z
x-y,-y,-z+1/2
x,x-y,-z
y,x,-z+1/2
-x+y,y,-z
-x,-x+y,-z+1/2
-x,-y,-z
-x+y,-x,-z-1/2
y,-x+y,-z
x,y,-z-1/2
x-y,x,-z
-y,x-y,-z-1/2
y,x,z
-x+y,y,z-1/2
-x,-x+y,z
-y,-x,z-1/2
x-y,-y,z
x,x-y,z-1/2

loop_
_atom_site_label
_atom_site_type_symbol
_atom_site_fract_x
_atom_site_fract_y
_atom_site_fract_z
_atom_site_occupancy
_atom_site_U_iso_or_equiv
O4 O-2 0.604 0 0.25 1 0.0
O2 O-2 0.398 0 0.559 1 0.0
Ta1 Ta+5 0.3333 0.6667 0 0.5 0.0
Ta2 Ta+5 0.6394 0 0.3438 1 0.0
O3 O-2 0.3333 0.6667 0.131 1 0.0
Ce1 Ce+3 0.3333 0.6667 0 0.5 0.0
O1 O-2 0.241 0 0.156 1 0.0
